data_8000003
loop_
_publ_author_name
'Takehiro Asari'
'Manabu Ishikawa'
'Toshio Naito'
'Masaki Matsuda'
'Hiroyuki Tajima'
'Tamotsu Inabe'

_publ_section_title
;
 Nearly Isotropic Two-dimensional Sheets in a Partially Oxidized
 Co(Pc)(CN)2 Salt (Pc \\db phthalocyaninato)
;
_journal_issue 7
_journal_name_full 'Chemistry Letters'
_journal_page_first 936
_journal_paper_doi 10.1246/cl.2005.936
_journal_volume 34
_journal_year 2005
_chemical_formula_sum 'C116 H59 Co N11 O8'
_chemical_formula_weight 1793.74
_space_group_IT_number 2
_symmetry_cell_setting triclinic
_symmetry_Int_Tables_number 2
_symmetry_space_group_name_Hall '-P 1'
_symmetry_space_group_name_H-M 'P -1'
_cell_angle_alpha 99.743(7)
_cell_angle_beta 93.061(2)
_cell_angle_gamma 90.994(1)
_cell_formula_units_Z 1
_cell_length_a 10.6825(8)
_cell_length_b 17.7751(7)
_cell_length_c 10.4059(4)
_cell_measurement_reflns_used 14424
_cell_measurement_temperature 99.2
_cell_measurement_theta_max 27.5
_cell_measurement_theta_min 1.2
_cell_volume 1943.9(2)
_computing_cell_refinement PROCESS-AUTO
_computing_data_collection PROCESS-AUTO
_computing_data_reduction 'teXsan Ver. 1.11'
_computing_publication_material 'teXsan Ver. 1.11'
_computing_structure_refinement 'teXsan Ver. 1.10'
_computing_structure_solution 'DIRDIF94 (PATTY)'
_diffrn_detector_area_resol_mean 10.00
_diffrn_measured_fraction_theta_full 0.9634
_diffrn_measured_fraction_theta_max 0.9634
_diffrn_measurement_device_type 'Rigaku RAXIS-RAPID Imaging Plate'
_diffrn_measurement_method \w
_diffrn_radiation_type 'Mo K\a'
_diffrn_radiation_wavelength 0.7107
_diffrn_reflns_av_R_equivalents 0.050
_diffrn_reflns_limit_h_max 13
_diffrn_reflns_limit_h_min -13
_diffrn_reflns_limit_k_max 23
_diffrn_reflns_limit_k_min -22
_diffrn_reflns_limit_l_max 13
_diffrn_reflns_limit_l_min -13
_diffrn_reflns_number 15946
_diffrn_reflns_theta_full 27.48
_diffrn_reflns_theta_max 27.48
_exptl_absorpt_coefficient_mu 0.301
_exptl_absorpt_correction_T_max 0.970
_exptl_absorpt_correction_T_min 0.312
_exptl_absorpt_correction_type multi-scan
_exptl_absorpt_process_details '(Higashi, 1995)'
_exptl_crystal_colour bluepurple
_exptl_crystal_density_diffrn 1.532
_exptl_crystal_density_method 'not measured'
_exptl_crystal_description platelet
_exptl_crystal_size_max 0.450
_exptl_crystal_size_mid 0.375
_exptl_crystal_size_min 0.100
_refine_diff_density_max 1.65
_refine_diff_density_min -0.64
_refine_ls_extinction_method none
_refine_ls_goodness_of_fit_ref 3.285
_refine_ls_number_parameters 604
_refine_ls_number_reflns 6957
_refine_ls_R_factor_gt 0.0959
_refine_ls_shift/su_max 0.5093
_refine_ls_structure_factor_coef F
_refine_ls_weighting_details 'w = 1/[\s^2^(Fo) + 0.00063|Fo|^2^]'
_refine_ls_weighting_scheme calc
_refine_ls_wR_factor_ref 0.1139
_reflns_number_gt 6957
_reflns_number_total 8574
_reflns_threshold_expression F^2^>2.0\s(F^2^)
_cod_original_sg_symbol_H-M 'P -1         '
_cod_original_formula_sum 'C116 H59 Co N11 O8 '
_cod_database_code 8000003

loop_
_symmetry_equiv_pos_as_xyz
x,y,z
-x,-y,-z

loop_
_atom_site_label
_atom_site_type_symbol
_atom_site_fract_x
_atom_site_fract_y
_atom_site_fract_z
_atom_site_U_iso_or_equiv
_atom_site_adp_type
_atom_site_occupancy
_atom_site_calc_flag
_atom_site_refinement_flags
Co Co 0.0000 1.0000 1.0000 0.0152(2) Uani 1.00 d S
O(1) O 0.4369(3) 0.5717(1) 0.1751(3) 0.0211(7) Uani 1.00 d .
O(2) O 0.0611(3) 0.4374(2) 0.3208(3) 0.0223(7) Uani 1.00 d .
O(3) O 0.2105(3) 0.4963(1) 0.9032(3) 0.0210(7) Uani 1.00 d .
O(4) O 0.2911(4) 0.4982(2) 0.5868(4) 0.059(1) Uani 1.00 d .
N(1) N 0.0174(3) 0.9672(2) 1.1679(3) 0.0168(8) Uani 1.00 d .
N(2) N 0.2360(3) 1.0040(2) 1.2303(3) 0.0203(8) Uani 1.00 d .
N(3) N 0.1734(3) 1.0363(2) 1.0199(3) 0.0175(8) Uani 1.00 d .
N(4) N 0.1918(3) 1.0843(2) 0.8171(3) 0.0185(8) Uani 1.00 d .
N(5) N 0.0924(3) 0.8449(2) 0.8628(3) 0.0224(8) Uani 1.00 d .
N(6) N 0.4671 1.0614 0.5487 0.32(3) Uiso 0.50 d P
C(1) C -0.0754(4) 0.9326(2) 1.2259(4) 0.0170(9) Uani 1.00 d .
C(2) C -0.0228(4) 0.9147(2) 1.3500(3) 0.0187(9) Uani 1.00 d .
C(3) C -0.0761(4) 0.8782(2) 1.4433(4) 0.024(1) Uani 1.00 d .
C(4) C -0.0017(4) 0.8705(2) 1.5517(4) 0.025(1) Uani 1.00 d .
C(5) C 0.1230(4) 0.8982(2) 1.5680(4) 0.025(1) Uani 1.00 d .
C(6) C 0.1760(4) 0.9339(2) 1.4741(4) 0.0233(10) Uani 1.00 d .
C(7) C 0.1009(4) 0.9406(2) 1.3639(4) 0.0200(9) Uani 1.00 d .
C(8) C 0.1237(4) 0.9738(2) 1.2487(3) 0.0174(9) Uani 1.00 d .
C(9) C 0.2554(4) 1.0325(2) 1.1228(4) 0.0176(9) Uani 1.00 d .
C(10) C 0.3766(4) 1.0654(2) 1.1016(3) 0.0185(9) Uani 1.00 d .
C(11) C 0.4895(4) 1.0768(2) 1.1771(4) 0.026(1) Uani 1.00 d .
C(12) C 0.5889(4) 1.1113(2) 1.1272(4) 0.026(1) Uani 1.00 d .
C(13) C 0.5765(4) 1.1344(2) 1.0042(4) 0.025(1) Uani 1.00 d .
C(14) C 0.4646(4) 1.1232(2) 0.9305(4) 0.0222(10) Uani 1.00 d .
C(15) C 0.3644(4) 1.0890(2) 0.9802(4) 0.0180(9) Uani 1.00 d .
C(16) C 0.2371(4) 1.0695(2) 0.9311(4) 0.0181(9) Uani 1.00 d .
C(17) C 0.0562(4) 0.9025(2) 0.9161(3) 0.0196(9) Uani 1.00 d .
C(18) C 0.2380(4) 0.6100(2) 0.2678(3) 0.0194(9) Uani 1.00 d .
C(19) C 0.3528(4) 0.6278(2) 0.2184(4) 0.0194(9) Uani 1.00 d .
C(20) C 0.3846(4) 0.7029(2) 0.2117(4) 0.025(1) Uani 1.00 d .
C(21) C 0.3007(4) 0.7601(2) 0.2566(4) 0.026(1) Uani 1.00 d .
C(22) C 0.1888(4) 0.7449(2) 0.3051(4) 0.026(1) Uani 1.00 d .
C(23) C 0.1542(4) 0.6683(2) 0.3122(4) 0.0194(9) Uani 1.00 d .
C(24) C 0.0406(4) 0.6454(2) 0.3614(4) 0.0237(10) Uani 1.00 d .
C(25) C 0.0096(4) 0.5698(2) 0.3654(4) 0.0212(9) Uani 1.00 d .
C(26) C 0.0954(4) 0.5131(2) 0.3183(4) 0.0198(9) Uani 1.00 d .
C(27) C 0.2055(4) 0.5329(2) 0.2722(3) 0.0179(9) Uani 1.00 d .
C(28) C 0.2930(4) 0.4759(2) 0.2251(3) 0.0187(9) Uani 1.00 d .
C(29) C 0.2609(4) 0.3991(2) 0.2295(3) 0.0196(9) Uani 1.00 d .
C(30) C 0.1456(4) 0.3804(2) 0.2763(4) 0.0204(9) Uani 1.00 d .
C(31) C 0.1109(4) 0.3060(2) 0.2789(4) 0.026(1) Uani 1.00 d .
C(32) C 0.1948(4) 0.2480(2) 0.2332(4) 0.026(1) Uani 1.00 d .
C(33) C 0.3088(4) 0.2638(2) 0.1885(4) 0.026(1) Uani 1.00 d .
C(34) C 0.3456(4) 0.3407(2) 0.1843(4) 0.0219(10) Uani 1.00 d .
C(35) C 0.4591(4) 0.3637(2) 0.1371(4) 0.0235(10) Uani 1.00 d .
C(36) C 0.4896(4) 0.4388(2) 0.1326(4) 0.0205(9) Uani 1.00 d .
C(37) C 0.4037(4) 0.4958(2) 0.1793(4) 0.0194(9) Uani 1.00 d .
C(38) C 0.1681(4) 0.6299(2) 0.9416(4) 0.0217(10) Uani 1.00 d .
C(39) C 0.0893(4) 0.6873(2) 0.9858(4) 0.024(1) Uani 1.00 d .
C(40) C -0.0271(4) 0.6733(2) 1.0377(4) 0.0220(10) Uani 1.00 d .
C(41) C -0.1103(4) 0.7311(2) 1.0866(4) 0.027(1) Uani 1.00 d .
C(42) C -0.2211(4) 0.7111(2) 1.1359(4) 0.027(1) Uani 1.00 d .
C(43) C -0.2572(4) 0.6355(2) 1.1394(4) 0.025(1) Uani 1.00 d .
C(44) C -0.1754(4) 0.5788(2) 1.0929(4) 0.0199(9) Uani 1.00 d .
C(45) C -0.0624(4) 0.5969(2) 1.0431(4) 0.0198(9) Uani 1.00 d .
C(46) C 0.0188(4) 0.5378(2) 0.9970(3) 0.0170(9) Uani 1.00 d .
C(47) C 0.1324(4) 0.5538(2) 0.9480(4) 0.0204(9) Uani 1.00 d .
C(48) C 0.3062(6) 0.5748(3) 0.5936(5) 0.047(2) Uani 1.00 d .
C(49) C 0.2415(8) 0.6302(4) 0.6322(6) 0.076(2) Uani 1.00 d .
C(50) C 0.2644(6) 0.7049(4) 0.6382(6) 0.053(2) Uani 1.00 d .
C(51) C 0.3770(8) 0.7289(3) 0.5926(6) 0.070(2) Uani 1.00 d .
C(52) C 0.4537(5) 0.6728(3) 0.5474(5) 0.037(1) Uani 1.00 d .
C(53) C 0.5861(9) 0.6899(3) 0.4933(6) 0.081(2) Uani 1.00 d .
C(54) C 0.6537(6) 0.6323(4) 0.4563(5) 0.049(2) Uani 1.00 d .
C(55) C 0.6477(8) 0.5578(3) 0.4481(5) 0.065(2) Uani 1.00 d .
C(56) C 0.5064(7) 0.5379(3) 0.5024(5) 0.054(2) Uani 1.00 d .
C(57) C 0.4409(7) 0.5966(3) 0.5397(5) 0.062(2) Uani 1.00 d .
C(58) C 0.5000 1.0000 0.5000 0.099(4) Uiso 1.00 d S
C(59) C 0.4671 1.0614 0.5487 0.058(3) Uiso 0.50 d P

loop_
_atom_site_aniso_label
_atom_site_aniso_U_11
_atom_site_aniso_U_22
_atom_site_aniso_U_33
_atom_site_aniso_U_12
_atom_site_aniso_U_13
_atom_site_aniso_U_23
Co 0.0205(4) 0.0154(3) 0.0099(4) -0.0008(3) 0.0008(3) 0.0023(2)
O(1) 0.020(1) 0.022(1) 0.023(1) -0.004(1) 0.005(1) 0.005(1)
O(2) 0.019(1) 0.028(1) 0.021(1) -0.005(1) 0.004(1) 0.005(1)
O(3) 0.020(1) 0.023(1) 0.020(1) -0.002(1) 0.003(1) 0.003(1)
O(4) 0.078(3) 0.062(3) 0.033(2) 0.014(2) -0.013(2) -0.001(2)
N(1) 0.024(2) 0.013(1) 0.015(1) 0.003(1) 0.002(1) 0.004(1)
N(2) 0.028(2) 0.018(1) 0.016(2) 0.002(1) 0.001(1) 0.003(1)
N(3) 0.018(2) 0.017(1) 0.019(2) -0.001(1) 0.004(1) 0.007(1)
N(4) 0.024(2) 0.018(1) 0.012(1) -0.001(1) 0.001(1) -0.001(1)
N(5) 0.029(2) 0.019(2) 0.019(2) 0.001(1) 0.002(1) 0.003(1)
C(1) 0.025(2) 0.012(2) 0.014(2) 0.003(1) 0.004(2) 0.004(1)
C(2) 0.029(2) 0.016(2) 0.011(2) 0.004(1) 0.002(1) 0.003(1)
C(3) 0.030(2) 0.025(2) 0.018(2) 0.005(2) 0.006(2) 0.005(2)
C(4) 0.036(2) 0.025(2) 0.015(2) 0.004(2) 0.008(2) 0.009(1)
C(5) 0.032(2) 0.030(2) 0.015(2) 0.004(2) 0.001(2) 0.008(2)
C(6) 0.031(2) 0.024(2) 0.015(2) -0.001(2) -0.002(2) 0.003(1)
C(7) 0.029(2) 0.018(2) 0.013(2) 0.003(1) 0.002(2) 0.002(1)
C(8) 0.022(2) 0.017(2) 0.013(2) 0.001(1) -0.002(1) 0.002(1)
C(9) 0.024(2) 0.016(2) 0.013(2) 0.001(1) -0.001(1) 0.003(1)
C(10) 0.023(2) 0.020(2) 0.013(2) 0.000(1) 0.001(1) 0.002(1)
C(11) 0.028(2) 0.032(2) 0.017(2) -0.002(2) -0.003(2) 0.003(2)
C(12) 0.022(2) 0.030(2) 0.025(2) -0.003(2) -0.003(2) 0.007(2)
C(13) 0.026(2) 0.025(2) 0.025(2) -0.003(2) 0.005(2) 0.001(2)
C(14) 0.023(2) 0.023(2) 0.021(2) 0.001(1) 0.004(2) 0.003(1)
C(15) 0.024(2) 0.015(2) 0.016(2) 0.002(1) 0.003(1) 0.004(1)
C(16) 0.022(2) 0.018(2) 0.015(2) 0.002(1) 0.002(1) 0.007(1)
C(17) 0.023(2) 0.026(2) 0.012(2) -0.007(1) -0.001(1) 0.010(1)
C(18) 0.023(2) 0.026(2) 0.009(2) -0.002(1) -0.003(1) 0.004(1)
C(19) 0.020(2) 0.024(2) 0.013(2) -0.003(1) 0.001(1) 0.001(1)
C(20) 0.024(2) 0.028(2) 0.022(2) -0.007(2) 0.001(2) 0.005(2)
C(21) 0.031(2) 0.023(2) 0.022(2) -0.004(2) -0.001(2) 0.004(2)
C(22) 0.035(2) 0.025(2) 0.018(2) 0.004(2) 0.000(2) 0.003(2)
C(23) 0.022(2) 0.024(2) 0.011(2) -0.002(1) -0.001(1) 0.002(1)
C(24) 0.025(2) 0.032(2) 0.014(2) 0.003(2) -0.002(2) 0.005(2)
C(25) 0.014(2) 0.036(2) 0.013(2) -0.003(1) 0.003(1) 0.004(2)
C(26) 0.019(2) 0.028(2) 0.014(2) -0.004(1) -0.002(1) 0.007(1)
C(27) 0.020(2) 0.024(2) 0.008(2) -0.002(1) 0.002(1) 0.001(1)
C(28) 0.019(2) 0.027(2) 0.011(2) -0.005(1) 0.000(1) 0.004(1)
C(29) 0.022(2) 0.026(2) 0.010(2) -0.003(1) 0.002(1) 0.003(1)
C(30) 0.021(2) 0.027(2) 0.014(2) -0.003(1) 0.000(1) 0.006(1)
C(31) 0.031(2) 0.030(2) 0.017(2) -0.009(2) 0.001(2) 0.006(2)
C(32) 0.031(2) 0.027(2) 0.022(2) -0.008(2) -0.002(2) 0.008(2)
C(33) 0.035(2) 0.025(2) 0.018(2) 0.000(2) 0.000(2) 0.002(2)
C(34) 0.029(2) 0.023(2) 0.012(2) -0.001(2) 0.000(2) 0.001(1)
C(35) 0.028(2) 0.025(2) 0.017(2) 0.003(2) 0.000(2) 0.002(1)
C(36) 0.019(2) 0.027(2) 0.015(2) -0.004(1) 0.003(1) 0.003(1)
C(37) 0.021(2) 0.023(2) 0.014(2) -0.004(1) 0.001(1) 0.003(1)
C(38) 0.023(2) 0.022(2) 0.019(2) -0.006(1) 0.000(2) 0.004(1)
C(39) 0.036(2) 0.019(2) 0.019(2) -0.002(2) -0.004(2) 0.010(1)
C(40) 0.028(2) 0.023(2) 0.015(2) -0.004(2) -0.006(2) 0.006(1)
C(41) 0.038(3) 0.019(2) 0.022(2) 0.004(2) -0.003(2) 0.003(2)
C(42) 0.029(2) 0.026(2) 0.024(2) 0.010(2) -0.005(2) 0.002(2)
C(43) 0.024(2) 0.030(2) 0.020(2) 0.004(2) 0.001(2) 0.002(2)
C(44) 0.024(2) 0.019(2) 0.017(2) 0.000(1) -0.001(2) 0.004(1)
C(45) 0.026(2) 0.021(2) 0.012(2) -0.001(1) -0.001(2) 0.002(1)
C(46) 0.020(2) 0.018(2) 0.012(2) -0.003(1) -0.003(1) 0.004(1)
C(47) 0.023(2) 0.024(2) 0.014(2) 0.000(1) -0.001(2) 0.005(1)
C(48) 0.080(4) 0.037(3) 0.022(2) -0.015(3) -0.019(3) 0.010(2)
C(49) 0.127(7) 0.060(4) 0.033(3) 0.035(4) -0.034(4) -0.008(3)
C(50) 0.038(3) 0.078(4) 0.045(3) -0.013(3) 0.002(3) 0.018(3)
C(51) 0.112(6) 0.044(3) 0.047(4) 0.015(3) -0.028(4) -0.004(3)
C(52) 0.045(3) 0.043(3) 0.022(2) -0.005(2) -0.012(2) 0.003(2)
C(53) 0.168(8) 0.033(3) 0.036(3) 0.005(4) -0.040(4) 0.002(2)
C(54) 0.053(4) 0.070(4) 0.020(2) 0.014(3) -0.011(2) -0.004(2)
C(55) 0.143(7) 0.023(2) 0.025(3) -0.001(3) -0.042(3) 0.006(2)
C(56) 0.088(5) 0.041(3) 0.026(3) 0.008(3) -0.027(3) 0.001(2)
C(57) 0.112(6) 0.040(3) 0.027(3) 0.013(3) -0.036(3) -0.007(2)

loop_
_atom_type_symbol
_atom_type_description
_atom_type_scat_dispersion_real
_atom_type_scat_dispersion_imag
_atom_type_scat_source
C C 0.003 0.002
;International Tables for Crystallography
(1992, Vol. C, Tables 4.2.6.8 and 6.1.1.1)
;
H H 0.000 0.000
;International Tables for Crystallography
(1992, Vol. C, Table 6.1.1.2)
;
O O 0.011 0.006
;International Tables for Crystallography
(1992, Vol. C, Tables 4.2.6.8 and 6.1.1.1)
;
N N 0.006 0.003
;International Tables for Crystallography
(1992, Vol. C, Tables 4.2.6.8 and 6.1.1.1)
;
Co Co 0.349 0.972
;International Tables for Crystallography
(1992, Vol. C, Tables 4.2.6.8 and 6.1.1.1)
;

loop_
_geom_angle_atom_site_label_1
_geom_angle_atom_site_label_2
_geom_angle_atom_site_label_3
_geom_angle
_geom_angle_site_symmetry_1
_geom_angle_site_symmetry_3
_geom_angle_publ_flag
N(1) Co N(1) 180.0 . 2_577 yes
N(1) Co N(3) 90.0(1) . . yes
N(1) Co N(3) 90.0(1) . 2_577 yes
N(1) Co C(17) 90.2(1) . . yes
N(1) Co C(17) 89.8(1) . 2_577 yes
N(1) Co N(3) 90.0(1) 2_577 . yes
N(1) Co N(3) 90.0(1) 2_577 2_577 yes
N(1) Co C(17) 89.8(1) 2_577 . yes
N(1) Co C(17) 90.2(1) 2_577 2_577 yes
N(3) Co N(3) 180.0 . 2_577 yes
N(3) Co C(17) 88.5(1) . . yes
N(3) Co C(17) 91.5(1) . 2_577 yes
N(3) Co C(17) 91.5(1) 2_577 . yes
N(3) Co C(17) 88.5(1) 2_577 2_577 yes
C(17) Co C(17) 180.0 . 2_577 yes
C(19) O(1) C(37) 118.1(3) . . yes
C(26) O(2) C(30) 118.2(3) . . yes
C(44) O(3) C(47) 119.5(3) 2_567 . yes
C(48) O(4) C(55) 136.2(6) . 2_666 yes
Co N(1) C(1) 125.6(3) . . yes
Co N(1) C(8) 126.1(3) . . yes
C(1) N(1) C(8) 108.3(3) . . yes
C(8) N(2) C(9) 120.8(3) . . yes
Co N(3) C(9) 126.3(2) . . yes
Co N(3) C(16) 126.4(3) . . yes
C(9) N(3) C(16) 107.3(3) . . yes
C(1) N(4) C(16) 122.2(3) 2_577 . yes
N(1) C(1) N(4) 128.8(3) . 2_577 yes
N(1) C(1) C(2) 108.3(3) . . yes
N(4) C(1) C(2) 122.9(3) 2_577 . yes
C(1) C(2) C(3) 131.1(4) . . yes
C(1) C(2) C(7) 107.1(3) . . yes
C(3) C(2) C(7) 121.8(3) . . yes
C(2) C(3) C(4) 117.3(4) . . yes
C(3) C(4) C(5) 121.3(3) . . yes
C(4) C(5) C(6) 121.1(4) . . yes
C(5) C(6) C(7) 117.3(4) . . yes
C(2) C(7) C(6) 121.2(3) . . yes
C(2) C(7) C(8) 106.4(3) . . yes
C(6) C(7) C(8) 132.4(4) . . yes
N(1) C(8) N(2) 128.3(3) . . yes
N(1) C(8) C(7) 109.8(3) . . yes
N(2) C(8) C(7) 121.9(3) . . yes
N(2) C(9) N(3) 128.5(4) . . yes
N(2) C(9) C(10) 121.5(3) . . yes
N(3) C(9) C(10) 110.0(3) . . yes
C(9) C(10) C(11) 132.8(3) . . yes
C(9) C(10) C(15) 106.4(3) . . yes
C(11) C(10) C(15) 120.7(4) . . yes
C(10) C(11) C(12) 118.0(4) . . yes
C(11) C(12) C(13) 121.0(4) . . yes
C(12) C(13) C(14) 120.7(4) . . yes
C(13) C(14) C(15) 118.6(4) . . yes
C(10) C(15) C(14) 121.0(4) . . yes
C(10) C(15) C(16) 105.9(3) . . yes
C(14) C(15) C(16) 133.1(3) . . yes
N(3) C(16) N(4) 127.1(3) . . yes
N(3) C(16) C(15) 110.4(3) . . yes
N(4) C(16) C(15) 122.6(3) . . yes
Co C(17) N(5) 177.7(3) . . yes
C(19) C(18) C(23) 120.7(3) . . yes
C(19) C(18) C(27) 119.7(4) . . yes
C(23) C(18) C(27) 119.7(4) . . yes
O(1) C(19) C(18) 121.8(3) . . yes
O(1) C(19) C(20) 118.1(3) . . yes
C(18) C(19) C(20) 120.1(4) . . yes
C(19) C(20) C(21) 118.5(4) . . yes
C(20) C(21) C(22) 122.9(4) . . yes
C(21) C(22) C(23) 119.5(4) . . yes
C(18) C(23) C(22) 118.3(4) . . yes
C(18) C(23) C(24) 117.0(3) . . yes
C(22) C(23) C(24) 124.7(4) . . yes
C(23) C(24) C(25) 122.9(4) . . yes
C(24) C(25) C(26) 118.3(4) . . yes
O(2) C(26) C(25) 117.3(3) . . yes
O(2) C(26) C(27) 122.2(4) . . yes
C(25) C(26) C(27) 120.5(4) . . yes
C(18) C(27) C(26) 121.6(4) . . yes
C(18) C(27) C(28) 117.5(3) . . yes
C(26) C(27) C(28) 120.8(3) . . yes
C(27) C(28) C(29) 117.6(3) . . yes
C(27) C(28) C(37) 120.8(3) . . yes
C(29) C(28) C(37) 121.6(4) . . yes
C(28) C(29) C(30) 120.2(4) . . yes
C(28) C(29) C(34) 119.4(4) . . yes
C(30) C(29) C(34) 120.3(3) . . yes
O(2) C(30) C(29) 120.9(3) . . yes
O(2) C(30) C(31) 117.8(4) . . yes
C(29) C(30) C(31) 121.3(4) . . yes
C(30) C(31) C(32) 118.3(4) . . yes
C(31) C(32) C(33) 122.4(4) . . yes
C(32) C(33) C(34) 120.0(4) . . yes
C(29) C(34) C(33) 117.7(4) . . yes
C(29) C(34) C(35) 117.2(3) . . yes
C(33) C(34) C(35) 125.1(4) . . yes
C(34) C(35) C(36) 123.0(4) . . yes
C(35) C(36) C(37) 118.5(4) . . yes
O(1) C(37) C(28) 122.1(3) . . yes
O(1) C(37) C(36) 117.6(3) . . yes
C(28) C(37) C(36) 120.3(3) . . yes
C(39) C(38) C(47) 118.9(4) . . yes
C(38) C(39) C(40) 122.5(3) . . yes
C(39) C(40) C(41) 124.3(4) . . yes
C(39) C(40) C(45) 118.2(4) . . yes
C(41) C(40) C(45) 117.5(4) . . yes
C(40) C(41) C(42) 119.6(4) . . yes
C(41) C(42) C(43) 123.1(4) . . yes
C(42) C(43) C(44) 117.6(4) . . yes
O(3) C(44) C(43) 117.8(4) 2_567 . yes
O(3) C(44) C(45) 121.4(3) 2_567 . yes
C(43) C(44) C(45) 120.9(3) . . yes
C(40) C(45) C(44) 121.5(4) . . yes
C(40) C(45) C(46) 119.2(4) . . yes
C(44) C(45) C(46) 119.3(3) . . yes
C(45) C(46) C(46) 118.1(4) . 2_567 yes
C(45) C(46) C(47) 120.8(3) . . yes
C(46) C(46) C(47) 121.1(4) 2_567 . yes
O(3) C(47) C(38) 119.1(4) . . yes
O(3) C(47) C(46) 120.6(3) . . yes
C(38) C(47) C(46) 120.3(4) . . yes
O(4) C(48) C(49) 134.0(7) . . yes
O(4) C(48) C(57) 111.4(5) . . yes
C(49) C(48) C(57) 114.6(6) . . yes
C(48) C(49) C(50) 130.4(9) . . yes
C(49) C(50) C(51) 118.9(7) . . yes
C(50) C(51) C(52) 115.4(6) . . yes
C(51) C(52) C(53) 122.0(5) . . yes
C(51) C(52) C(57) 130.4(7) . . yes
C(53) C(52) C(57) 107.5(6) . . yes
C(52) C(53) C(54) 116.9(6) . . yes
C(53) C(54) C(55) 138.5(8) . . yes
O(4) C(55) C(54) 140.3(8) 2_666 . yes
O(4) C(55) C(56) 114.1(5) 2_666 . yes
C(54) C(55) C(56) 105.6(6) . . yes
C(55) C(56) C(56) 109.1(7) . 2_666 yes
C(55) C(56) C(57) 114.7(6) . . yes
C(56) C(56) C(57) 136(1) 2_666 . yes
C(48) C(57) C(52) 110.2(6) . . yes
C(48) C(57) C(56) 113.0(6) . . yes
C(52) C(57) C(56) 136.8(8) . . yes
N(6) C(58) N(6) 180.0 . 2_676 yes

loop_
_geom_bond_atom_site_label_1
_geom_bond_atom_site_label_2
_geom_bond_distance
_geom_bond_site_symmetry_2
_geom_bond_publ_flag
Co N(1) 1.934(3) . yes
Co N(1) 1.934(3) 2_577 yes
Co N(3) 1.940(3) . yes
Co N(3) 1.940(3) 2_577 yes
Co C(17) 1.925(4) . yes
Co C(17) 1.925(4) 2_577 yes
O(1) C(19) 1.388(5) . yes
O(1) C(37) 1.398(4) . yes
O(2) C(26) 1.393(4) . yes
O(2) C(30) 1.405(5) . yes
O(3) C(44) 1.389(4) 2_567 yes
O(3) C(47) 1.367(5) . yes
O(4) C(48) 1.358(7) . yes
O(4) C(55) 1.214(8) 2_666 yes
N(1) C(1) 1.376(5) . yes
N(1) C(8) 1.367(5) . yes
N(2) C(8) 1.342(5) . yes
N(2) C(9) 1.328(5) . yes
N(3) C(9) 1.358(5) . yes
N(3) C(16) 1.379(5) . yes
N(4) C(1) 1.311(5) 2_577 yes
N(4) C(16) 1.326(5) . yes
N(5) C(17) 1.162(5) . yes
N(6) C(58) 1.190 . yes
C(1) C(2) 1.468(5) . yes
C(2) C(3) 1.396(5) . yes
C(2) C(7) 1.383(6) . yes
C(3) C(4) 1.372(6) . yes
C(4) C(5) 1.405(6) . yes
C(5) C(6) 1.391(6) . yes
C(6) C(7) 1.387(5) . yes
C(7) C(8) 1.452(5) . yes
C(9) C(10) 1.454(5) . yes
C(10) C(11) 1.397(6) . yes
C(10) C(15) 1.397(5) . yes
C(11) C(12) 1.384(6) . yes
C(12) C(13) 1.409(6) . yes
C(13) C(14) 1.378(6) . yes
C(14) C(15) 1.387(5) . yes
C(15) C(16) 1.442(5) . yes
C(18) C(19) 1.406(5) . yes
C(18) C(23) 1.416(5) . yes
C(18) C(27) 1.418(5) . yes
C(19) C(20) 1.386(5) . yes
C(20) C(21) 1.404(6) . yes
C(21) C(22) 1.363(6) . yes
C(22) C(23) 1.419(5) . yes
C(23) C(24) 1.421(6) . yes
C(24) C(25) 1.385(6) . yes
C(25) C(26) 1.417(6) . yes
C(26) C(27) 1.356(5) . yes
C(27) C(28) 1.433(5) . yes
C(28) C(29) 1.411(5) . yes
C(28) C(37) 1.361(5) . yes
C(29) C(30) 1.403(5) . yes
C(29) C(34) 1.426(5) . yes
C(30) C(31) 1.372(5) . yes
C(31) C(32) 1.415(6) . yes
C(32) C(33) 1.367(6) . yes
C(33) C(34) 1.424(5) . yes
C(34) C(35) 1.411(6) . yes
C(35) C(36) 1.378(5) . yes
C(36) C(37) 1.421(5) . yes
C(38) C(39) 1.368(6) . yes
C(38) C(47) 1.413(5) . yes
C(39) C(40) 1.416(6) . yes
C(40) C(41) 1.416(6) . yes
C(40) C(45) 1.413(5) . yes
C(41) C(42) 1.380(6) . yes
C(42) C(43) 1.399(6) . yes
C(43) C(44) 1.387(6) . yes
C(44) C(45) 1.392(6) . yes
C(45) C(46) 1.413(5) . yes
C(46) C(46) 1.407(7) 2_567 yes
C(46) C(47) 1.384(6) . yes
C(48) C(49) 1.237(9) . yes
C(48) C(57) 1.64(1) . yes
C(49) C(50) 1.337(9) . yes
C(50) C(51) 1.402(10) . yes
C(51) C(52) 1.340(9) . yes
C(52) C(53) 1.59(1) . yes
C(52) C(57) 1.349(8) . yes
C(53) C(54) 1.280(9) . yes
C(54) C(55) 1.313(8) . yes
C(55) C(56) 1.69(1) . yes
C(56) C(56) 1.34(1) 2_666 yes
C(56) C(57) 1.283(9) . yes
